data_1550412
loop_
_publ_author_name
'Martens, Arthur'
'Kreuzer, Marvin'
'Ripp, Alexander Johannes Christoph'
'Schneider, Marius'
'Himmel, Daniel'
'Scherer, Harald'
'Krossing, Ingo'

_publ_section_title
;
 Investigations on Non-Classical Silylium Ions Leading to a Cyclobutenyl
 Cation
;
_journal_name_full 'Chemical Science'
_journal_paper_doi 10.1039/C8SC04591G
_journal_year 2019
_chemical_formula_moiety 'C19 H10 Al F27 N2 O3'
_chemical_formula_sum 'C19 H10 Al F27 N2 O3'
_chemical_formula_weight 854.27
_chemical_properties_physical Air-sensitive,Moisture-sensitive
_space_group_crystal_system monoclinic
_space_group_IT_number 14
_space_group_name_Hall '-P 2ybc'
_space_group_name_H-M_alt 'P 1 21/c 1'
_symmetry_space_group_name_Hall '-P 2ybc'
_symmetry_space_group_name_H-M 'P 1 21/c 1'
_atom_sites_solution_hydrogens geom
_audit_creation_method SHELXL-2014/7
_audit_update_record
;
2018-09-17 deposited with the CCDC.
2019-01-10 downloaded from the CCDC.
;
_cell_angle_alpha 90
_cell_angle_beta 105.383(3)
_cell_angle_gamma 90
_cell_formula_units_Z 4
_cell_length_a 12.2182(8)
_cell_length_b 11.3950(7)
_cell_length_c 21.1752(14)
_cell_measurement_reflns_used 9961
_cell_measurement_temperature 100(2)
_cell_measurement_theta_max 52.041
_cell_measurement_theta_min 4.973
_cell_volume 2842.5(3)
_computing_cell_refinement 'SAINT V8.37A'
_computing_data_collection 'APEX2 v2016.5-0'
_computing_data_reduction 'SAINT V8.37A'
_computing_molecular_graphics 'Mercury 3.8'
_computing_publication_material ShelXle-780
_computing_structure_refinement 'SHELXL-2014/7 (Sheldrick, 2014)'
_computing_structure_solution 'SHELXT-2014/5 (Sheldrick, 2014)'
_diffrn_ambient_temperature 100(2)
_diffrn_measured_fraction_theta_full 1.000
_diffrn_measured_fraction_theta_max 1.000
_diffrn_measurement_device_type 'Bruker Smart Apex II Quazar'
_diffrn_measurement_method 'omega and phi scans'
_diffrn_radiation_type MoK\a
_diffrn_radiation_wavelength 0.71073
_diffrn_reflns_av_R_equivalents 0.0287
_diffrn_reflns_av_unetI/netI 0.0085
_diffrn_reflns_Laue_measured_fraction_full 1.000
_diffrn_reflns_Laue_measured_fraction_max 1.000
_diffrn_reflns_limit_h_max 15
_diffrn_reflns_limit_h_min -15
_diffrn_reflns_limit_k_max 14
_diffrn_reflns_limit_k_min -12
_diffrn_reflns_limit_l_max 26
_diffrn_reflns_limit_l_min -26
_diffrn_reflns_number 106462
_diffrn_reflns_point_group_measured_fraction_full 1.000
_diffrn_reflns_point_group_measured_fraction_max 1.000
_diffrn_reflns_theta_full 25.242
_diffrn_reflns_theta_max 26.039
_diffrn_reflns_theta_min 1.729
_diffrn_source 'INCOATEC Mo Microsource'
_exptl_absorpt_coefficient_mu 0.279
_exptl_absorpt_correction_T_max 0.7453
_exptl_absorpt_correction_T_min 0.7026
_exptl_absorpt_correction_type multi-scan
_exptl_absorpt_process_details SADABS-2014/5
_exptl_crystal_colour colorless
_exptl_crystal_density_diffrn 1.996
_exptl_crystal_description block
_exptl_crystal_F_000 1672
_exptl_crystal_size_max 0.34
_exptl_crystal_size_mid 0.32
_exptl_crystal_size_min 0.1
_refine_diff_density_max 0.407
_refine_diff_density_min -0.248
_refine_diff_density_rms 0.044
_refine_ls_extinction_method none
_refine_ls_goodness_of_fit_ref 1.043
_refine_ls_hydrogen_treatment constr
_refine_ls_matrix_type full
_refine_ls_number_parameters 568
_refine_ls_number_reflns 5604
_refine_ls_number_restraints 2976
_refine_ls_restrained_S_all 0.872
_refine_ls_R_factor_all 0.0295
_refine_ls_R_factor_gt 0.0277
_refine_ls_shift/su_max 0.001
_refine_ls_shift/su_mean 0.000
_refine_ls_structure_factor_coef Fsqd
_refine_ls_weighting_details 'w=1/[\s^2^(Fo^2^)+(0.0311P)^2^+1.9279P] where P=(Fo^2^+2Fc^2^)/3'
_refine_ls_weighting_scheme calc
_refine_ls_wR_factor_gt 0.0685
_refine_ls_wR_factor_ref 0.0697
_reflns_Friedel_coverage 0.000
_reflns_number_gt 5250
_reflns_number_total 5604
_reflns_threshold_expression 'I > 2\s(I)'
_cod_data_source_file c8sc04591g2.cif
_cod_data_source_block test
_cod_database_code 1550412
_shelx_shelxl_version_number 2014/7
_shelx_space_group_comment
;
The symmetry employed for this shelxl refinement is uniquely defined
by the following loop, which should always be used as a source of
symmetry information in preference to the above space-group names.
They are only intended as comments.
;

loop_
_space_group_symop_operation_xyz
'x, y, z'
'-x, y+1/2, -z+1/2'
'-x, -y, -z'
'x, -y-1/2, z-1/2'

loop_
_atom_site_label
_atom_site_type_symbol
_atom_site_fract_x
_atom_site_fract_y
_atom_site_fract_z
_atom_site_U_iso_or_equiv
_atom_site_adp_type
_atom_site_occupancy
_atom_site_site_symmetry_order
_atom_site_calc_flag
_atom_site_refinement_flags_posn
_atom_site_refinement_flags_adp
_atom_site_refinement_flags_occupancy
_atom_site_disorder_assembly
_atom_site_disorder_group
N1_5 N 0.49921(9) 0.72106(10) 0.66020(5) 0.0168(2) Uani 1 1 d D U . . .
N2_5 N 0.14513(10) 0.73925(11) 0.60143(6) 0.0206(2) Uani 1 1 d D U . . .
C1_5 C 0.44118(12) 0.73951(12) 0.59674(7) 0.0196(3) Uani 1 1 d D U . . .
H1_5 H 0.4836 0.7487 0.5654 0.024 Uiso 1 1 calc R U . . .
C2_5 C 0.32578(11) 0.74565(12) 0.57533(7) 0.0197(3) Uani 1 1 d D U . . .
H2_5 H 0.2902 0.7589 0.5303 0.024 Uiso 1 1 calc R U . . .
C3_5 C 0.25888(11) 0.73233(12) 0.62010(7) 0.0177(3) Uani 1 1 d D U . . .
C4_5 C 0.31973(12) 0.71194(13) 0.68607(7) 0.0221(3) Uani 1 1 d D U . . .
H4_5 H 0.2797 0.7012 0.7185 0.027 Uiso 1 1 calc R U . . .
C5_5 C 0.43521(12) 0.70764(13) 0.70329(7) 0.0208(3) Uani 1 1 d D U . . .
H5_5 H 0.4732 0.6945 0.7480 0.025 Uiso 1 1 calc R U . . .
C6_5 C 0.08484(13) 0.76053(17) 0.53312(7) 0.0314(4) Uani 1 1 d D U . . .
H6A_5 H 0.0977 0.6947 0.5062 0.047 Uiso 1 1 calc R U . . .
H6B_5 H 0.1130 0.8331 0.5181 0.047 Uiso 1 1 calc R U . . .
H6C_5 H 0.0034 0.7681 0.5292 0.047 Uiso 1 1 calc R U . . .
C7_5 C 0.07827(12) 0.72094(16) 0.64834(8) 0.0285(3) Uani 1 1 d D U . . .
H7A_5 H -0.0020 0.7362 0.6270 0.043 Uiso 1 1 calc R U . . .
H7B_5 H 0.1045 0.7746 0.6854 0.043 Uiso 1 1 calc R U . . .
H7C_5 H 0.0874 0.6397 0.6641 0.043 Uiso 1 1 calc R U . . .
O1_4 O 0.70973(8) 0.82362(8) 0.64414(5) 0.01786(19) Uani 1 1 d D U . . .
C1_4 C 0.71971(12) 0.94059(12) 0.63568(7) 0.0201(3) Uani 1 1 d D U . . .
C2_4 C 0.83070(13) 0.98655(14) 0.68367(9) 0.0320(4) Uani 1 1 d D U . . .
F1_4 F 0.81763(9) 0.99408(9) 0.74400(5) 0.0394(2) Uani 1 1 d D U . . .
F2_4 F 0.86023(10) 1.09204(9) 0.66713(7) 0.0534(3) Uani 1 1 d D U . . .
F3_4 F 0.91613(8) 0.91373(10) 0.68566(6) 0.0465(3) Uani 1 1 d D U . . .
C3_4 C 0.72464(17) 0.96101(15) 0.56417(8) 0.0380(4) Uani 1 1 d D U . . .
F4_4 F 0.64456(11) 0.89982(10) 0.52257(5) 0.0456(3) Uani 1 1 d D U . . .
F5_4 F 0.82496(11) 0.92744(10) 0.55639(6) 0.0529(3) Uani 1 1 d D U . . .
F6_4 F 0.70971(14) 1.07422(10) 0.54735(6) 0.0636(4) Uani 1 1 d D U . . .
C4_4 C 0.61709(13) 1.00854(13) 0.64842(7) 0.0250(3) Uani 1 1 d D U . . .
F7_4 F 0.52519(8) 0.99530(9) 0.59846(5) 0.0387(2) Uani 1 1 d D U . . .
F8_4 F 0.63725(8) 1.12316(8) 0.65768(5) 0.0321(2) Uani 1 1 d D U . . .
F9_4 F 0.59278(7) 0.96688(8) 0.70182(4) 0.0282(2) Uani 1 1 d D U . . .
O1_3 O 0.70989(8) 0.58262(8) 0.66829(4) 0.0185(2) Uani 1 1 d D U . . .
C1_3 C 0.71536(11) 0.49997(11) 0.62329(6) 0.0164(3) Uani 1 1 d D U . . .
C2_3 C 0.82085(12) 0.42122(13) 0.65262(7) 0.0221(3) Uani 1 1 d D U . . .
F1_3 F 0.91044(7) 0.48664(9) 0.68034(4) 0.0316(2) Uani 1 1 d D U . . .
F2_3 F 0.84726(8) 0.35402(9) 0.60699(4) 0.0337(2) Uani 1 1 d D U . . .
F3_3 F 0.80245(8) 0.34997(8) 0.69845(4) 0.0305(2) Uani 1 1 d D U . . .
C3_3 C 0.60597(12) 0.42329(13) 0.60853(7) 0.0217(3) Uani 1 1 d D U . . .
F4_3 F 0.51733(7) 0.48388(8) 0.57354(4) 0.0295(2) Uani 1 1 d D U . . .
F5_3 F 0.58261(8) 0.39156(9) 0.66381(4) 0.0322(2) Uani 1 1 d D U . . .
F6_3 F 0.61497(8) 0.32621(8) 0.57515(5) 0.0321(2) Uani 1 1 d D U . . .
C4_3 C 0.72764(11) 0.55747(12) 0.55898(7) 0.0199(3) Uani 1 1 d D U . . .
F7_3 F 0.65153(7) 0.64248(7) 0.53982(4) 0.02575(19) Uani 1 1 d D U . . .
F8_3 F 0.71382(8) 0.48166(8) 0.50952(4) 0.02730(19) Uani 1 1 d D U . . .
F9_3 F 0.83001(8) 0.60571(9) 0.56834(4) 0.0333(2) Uani 1 1 d D U . . .
O1_2 O 0.708(3) 0.741(3) 0.7688(8) 0.0179(4) Uani 0.070(2) 1 d D U P A 2
C1_2 C 0.7656(17) 0.7091(17) 0.8304(10) 0.0173(3) Uani 0.070(2) 1 d D U P A 2
C2_2 C 0.8828(14) 0.6591(15) 0.8294(9) 0.033(3) Uani 0.070(2) 1 d D U P A 2
F1_2 F 0.8726(13) 0.5499(12) 0.8072(6) 0.031(3) Uani 0.070(2) 1 d D U P A 2
F2_2 F 0.954(4) 0.655(4) 0.8888(14) 0.037(6) Uani 0.070(2) 1 d D U P A 2
F3_2 F 0.927(3) 0.726(2) 0.7913(17) 0.0332(3) Uani 0.070(2) 1 d D U P A 2
C3_2 C 0.7780(14) 0.8183(14) 0.8756(7) 0.033(3) Uani 0.070(2) 1 d D U P A 2
F4_2 F 0.683(2) 0.879(3) 0.868(2) 0.0391(3) Uani 0.070(2) 1 d D U P A 2
F5_2 F 0.8563(15) 0.8886(16) 0.8639(8) 0.044(4) Uani 0.070(2) 1 d D U P A 2
F6_2 F 0.8111(15) 0.7875(19) 0.9381(8) 0.0359(6) Uani 0.070(2) 1 d D U P A 2
C4_2 C 0.6982(13) 0.6133(15) 0.8561(9) 0.033(3) Uani 0.070(2) 1 d D U P A 2
F7_2 F 0.6118(13) 0.6569(17) 0.8746(9) 0.043(4) Uani 0.070(2) 1 d D U P A 2
F8_2 F 0.765(3) 0.562(3) 0.9093(12) 0.038(6) Uani 0.070(2) 1 d D U P A 2
F9_2 F 0.664(3) 0.530(3) 0.8114(15) 0.031(6) Uani 0.070(2) 1 d D U P A 2
O1_1 O 0.69195(17) 0.7338(2) 0.77009(7) 0.0179(4) Uani 0.930(2) 1 d D U P A 1
C1_1 C 0.75553(16) 0.69951(17) 0.83001(10) 0.0173(3) Uani 0.930(2) 1 d D U P A 1
C2_1 C 0.74708(14) 0.56465(14) 0.83903(8) 0.0241(3) Uani 0.930(2) 1 d D U P A 1
F1_1 F 0.6415(2) 0.5280(2) 0.81135(14) 0.0353(6) Uani 0.930(2) 1 d D U P A 1
F2_1 F 0.7742(2) 0.53243(18) 0.90185(9) 0.0354(4) Uani 0.930(2) 1 d D U P A 1
F3_1 F 0.81593(11) 0.50693(10) 0.81040(5) 0.0332(3) Uani 0.930(2) 1 d D U P A 1
C3_1 C 0.88231(13) 0.73361(17) 0.83982(8) 0.0268(4) Uani 0.930(2) 1 d D U P A 1
F4_1 F 0.89852(10) 0.84749(12) 0.85305(6) 0.0391(3) Uani 0.930(2) 1 d D U P A 1
F5_1 F 0.91390(17) 0.7113(2) 0.78548(11) 0.0383(5) Uani 0.930(2) 1 d D U P A 1
F6_1 F 0.9512(3) 0.6750(3) 0.88891(11) 0.0359(6) Uani 0.930(2) 1 d D U P A 1
C4_1 C 0.70863(13) 0.76402(14) 0.88184(7) 0.0224(3) Uani 0.930(2) 1 d D U P A 1
F7_1 F 0.68899(19) 0.8764(2) 0.86606(13) 0.0314(3) Uani 0.930(2) 1 d D U P A 1
F8_1 F 0.77973(10) 0.75888(11) 0.94170(5) 0.0318(3) Uani 0.930(2) 1 d D U P A 1
F9_1 F 0.61046(9) 0.71663(12) 0.88478(6) 0.0308(3) Uani 0.930(2) 1 d D U P A 1
Al1 Al 0.66053(3) 0.71582(3) 0.68670(2) 0.01428(9) Uani 1 1 d D . . . .

loop_
_atom_site_aniso_label
_atom_site_aniso_U_11
_atom_site_aniso_U_22
_atom_site_aniso_U_33
_atom_site_aniso_U_23
_atom_site_aniso_U_13
_atom_site_aniso_U_12
N1_5 0.0157(5) 0.0180(6) 0.0155(5) 0.0007(4) 0.0021(4) -0.0002(4)
N2_5 0.0153(5) 0.0266(6) 0.0181(6) 0.0007(5) 0.0009(4) 0.0008(5)
C1_5 0.0205(7) 0.0226(7) 0.0154(6) 0.0004(5) 0.0041(5) 0.0009(5)
C2_5 0.0196(7) 0.0225(7) 0.0149(6) 0.0012(5) 0.0011(5) 0.0012(5)
C3_5 0.0176(6) 0.0147(6) 0.0190(6) -0.0014(5) 0.0016(5) -0.0009(5)
C4_5 0.0188(7) 0.0301(8) 0.0175(7) 0.0034(6) 0.0048(5) -0.0018(6)
C5_5 0.0193(6) 0.0265(7) 0.0152(6) 0.0029(5) 0.0023(5) -0.0004(5)
C6_5 0.0184(7) 0.0506(10) 0.0210(7) 0.0029(7) -0.0021(6) 0.0023(7)
C7_5 0.0169(7) 0.0435(9) 0.0246(7) 0.0014(7) 0.0046(6) -0.0008(6)
O1_4 0.0211(5) 0.0139(5) 0.0193(5) 0.0006(4) 0.0066(4) 0.0002(4)
C1_4 0.0253(7) 0.0144(6) 0.0222(7) 0.0013(5) 0.0090(6) -0.0004(5)
C2_4 0.0251(8) 0.0236(8) 0.0477(10) -0.0075(7) 0.0105(7) -0.0040(6)
F1_4 0.0372(5) 0.0392(6) 0.0347(5) -0.0148(4) -0.0027(4) -0.0004(4)
F2_4 0.0457(6) 0.0283(6) 0.0925(9) -0.0096(6) 0.0296(6) -0.0186(5)
F3_4 0.0206(5) 0.0412(6) 0.0754(8) -0.0185(5) 0.0085(5) 0.0003(4)
C3_4 0.0640(12) 0.0238(8) 0.0325(9) 0.0055(7) 0.0239(8) 0.0016(8)
F4_4 0.0764(8) 0.0385(6) 0.0186(5) 0.0011(4) 0.0066(5) 0.0116(5)
F5_4 0.0733(8) 0.0471(7) 0.0575(7) -0.0010(5) 0.0512(6) -0.0037(6)
F6_4 0.1309(12) 0.0266(6) 0.0460(7) 0.0158(5) 0.0458(8) 0.0071(7)
C4_4 0.0281(7) 0.0189(7) 0.0261(7) 0.0003(6) 0.0039(6) 0.0036(6)
F7_4 0.0316(5) 0.0354(5) 0.0399(5) -0.0035(4) -0.0067(4) 0.0113(4)
F8_4 0.0440(5) 0.0154(4) 0.0374(5) -0.0006(4) 0.0116(4) 0.0052(4)
F9_4 0.0307(5) 0.0258(5) 0.0332(5) -0.0010(4) 0.0173(4) 0.0035(4)
O1_3 0.0227(5) 0.0153(5) 0.0159(4) -0.0016(4) 0.0024(4) 0.0017(4)
C1_3 0.0180(6) 0.0149(6) 0.0150(6) -0.0008(5) 0.0022(5) 0.0004(5)
C2_3 0.0239(7) 0.0222(7) 0.0188(7) -0.0007(5) 0.0031(5) 0.0056(6)
F1_3 0.0180(4) 0.0401(5) 0.0317(5) -0.0019(4) -0.0019(4) 0.0034(4)
F2_3 0.0354(5) 0.0377(5) 0.0272(5) -0.0053(4) 0.0069(4) 0.0178(4)
F3_3 0.0398(5) 0.0249(5) 0.0249(4) 0.0084(4) 0.0051(4) 0.0100(4)
C3_3 0.0235(7) 0.0198(7) 0.0210(7) -0.0005(5) 0.0045(5) -0.0035(5)
F4_3 0.0187(4) 0.0332(5) 0.0317(5) 0.0004(4) -0.0020(3) -0.0023(4)
F5_3 0.0324(5) 0.0382(5) 0.0274(5) 0.0037(4) 0.0102(4) -0.0120(4)
F6_3 0.0402(5) 0.0198(4) 0.0348(5) -0.0081(4) 0.0073(4) -0.0086(4)
C4_3 0.0211(7) 0.0201(7) 0.0174(6) -0.0014(5) 0.0034(5) -0.0017(5)
F7_3 0.0350(5) 0.0204(4) 0.0195(4) 0.0043(3) 0.0032(3) 0.0042(4)
F8_3 0.0375(5) 0.0276(5) 0.0164(4) -0.0037(3) 0.0064(4) 0.0023(4)
F9_3 0.0267(5) 0.0461(6) 0.0263(5) 0.0058(4) 0.0058(4) -0.0141(4)
O1_2 0.0171(9) 0.0221(6) 0.0130(4) 0.0002(4) 0.0010(4) 0.0026(6)
C1_2 0.0157(7) 0.0222(7) 0.0125(6) 0.0001(5) 0.0013(5) 0.0008(5)
C2_2 0.028(5) 0.041(6) 0.026(6) 0.001(4) 0.002(4) 0.012(4)
F1_2 0.031(7) 0.036(5) 0.024(6) 0.001(4) 0.005(5) 0.017(4)
F2_2 0.029(9) 0.054(12) 0.025(6) 0.004(6) 0.000(5) 0.017(7)
F3_2 0.0430(7) 0.0293(6) 0.0259(5) -0.0002(4) 0.0068(5) 0.0157(5)
C3_2 0.034(6) 0.039(5) 0.022(5) -0.006(4) 0.000(4) -0.005(4)
F4_2 0.0283(6) 0.0422(7) 0.0435(7) -0.0017(5) 0.0039(5) -0.0163(5)
F5_2 0.040(7) 0.043(7) 0.047(8) -0.012(6) 0.007(6) -0.013(6)
F6_2 0.0184(7) 0.0577(14) 0.0260(7) 0.0024(7) -0.0039(5) 0.0064(9)
C4_2 0.033(6) 0.035(6) 0.030(6) 0.008(5) 0.007(5) 0.001(5)
F7_2 0.037(6) 0.044(9) 0.053(9) 0.008(7) 0.021(6) 0.000(6)
F8_2 0.048(8) 0.039(12) 0.027(8) 0.012(7) 0.011(6) 0.004(7)
F9_2 0.040(12) 0.025(7) 0.028(8) 0.014(6) 0.006(7) -0.004(7)
O1_1 0.0171(9) 0.0221(6) 0.0130(4) 0.0002(4) 0.0010(4) 0.0026(6)
C1_1 0.0157(7) 0.0222(7) 0.0125(6) 0.0001(5) 0.0013(5) 0.0008(5)
C2_1 0.0275(8) 0.0236(8) 0.0191(7) 0.0017(6) 0.0025(6) 0.0029(7)
F1_1 0.0329(10) 0.0262(8) 0.0431(9) -0.0009(6) 0.0036(7) -0.0096(6)
F2_1 0.0548(9) 0.0288(10) 0.0218(6) 0.0088(6) 0.0088(6) 0.0066(7)
F3_1 0.0430(7) 0.0293(6) 0.0259(5) -0.0002(4) 0.0068(5) 0.0157(5)
C3_1 0.0178(7) 0.0400(10) 0.0217(8) 0.0017(7) 0.0033(6) -0.0008(7)
F4_1 0.0283(6) 0.0422(7) 0.0435(7) -0.0017(5) 0.0039(5) -0.0163(5)
F5_1 0.0210(7) 0.0688(12) 0.0284(8) 0.0039(7) 0.0125(6) 0.0028(6)
F6_1 0.0184(7) 0.0577(14) 0.0260(7) 0.0024(7) -0.0039(5) 0.0064(9)
C4_1 0.0222(7) 0.0274(8) 0.0167(7) -0.0012(6) 0.0037(6) 0.0017(6)
F7_1 0.0422(6) 0.0249(5) 0.0270(5) -0.0066(4) 0.0092(5) 0.0080(5)
F8_1 0.0344(7) 0.0451(7) 0.0134(4) -0.0058(4) 0.0022(4) 0.0024(5)
F9_1 0.0250(5) 0.0411(7) 0.0306(6) 0.0021(5) 0.0149(4) 0.0017(5)
Al1 0.01440(18) 0.01474(19) 0.01289(18) 0.00007(14) 0.00219(14) 0.00026(14)

loop_
_atom_type_symbol
_atom_type_description
_atom_type_scat_dispersion_real
_atom_type_scat_dispersion_imag
_atom_type_scat_source
C C 0.0033 0.0016 'International Tables Vol C Tables 4.2.6.8 and 6.1.1.4'
N N 0.0061 0.0033 'International Tables Vol C Tables 4.2.6.8 and 6.1.1.4'
O O 0.0106 0.0060 'International Tables Vol C Tables 4.2.6.8 and 6.1.1.4'
F F 0.0171 0.0103 'International Tables Vol C Tables 4.2.6.8 and 6.1.1.4'
Al Al 0.0645 0.0514 'International Tables Vol C Tables 4.2.6.8 and 6.1.1.4'
H H 0.0000 0.0000 'International Tables Vol C Tables 4.2.6.8 and 6.1.1.4'

loop_
_geom_angle_atom_site_label_1
_geom_angle_atom_site_label_2
_geom_angle_atom_site_label_3
_geom_angle
C5_5 N1_5 C1_5 116.05(11)
C5_5 N1_5 Al1 122.31(9)
C1_5 N1_5 Al1 121.64(9)
C3_5 N2_5 C7_5 120.94(12)
C3_5 N2_5 C6_5 120.83(12)
C7_5 N2_5 C6_5 118.19(12)
N1_5 C1_5 C2_5 123.98(13)
N1_5 C1_5 H1_5 118.0
C2_5 C1_5 H1_5 118.0
C1_5 C2_5 C3_5 120.13(12)
C1_5 C2_5 H2_5 119.9
C3_5 C2_5 H2_5 119.9
N2_5 C3_5 C2_5 122.25(12)
N2_5 C3_5 C4_5 122.09(12)
C2_5 C3_5 C4_5 115.66(12)
C5_5 C4_5 C3_5 120.37(13)
C5_5 C4_5 H4_5 119.8
C3_5 C4_5 H4_5 119.8
N1_5 C5_5 C4_5 123.80(13)
N1_5 C5_5 H5_5 118.1
C4_5 C5_5 H5_5 118.1
N2_5 C6_5 H6A_5 109.5
N2_5 C6_5 H6B_5 109.5
H6A_5 C6_5 H6B_5 109.5
N2_5 C6_5 H6C_5 109.5
H6A_5 C6_5 H6C_5 109.5
H6B_5 C6_5 H6C_5 109.5
N2_5 C7_5 H7A_5 109.5
N2_5 C7_5 H7B_5 109.5
H7A_5 C7_5 H7B_5 109.5
N2_5 C7_5 H7C_5 109.5
H7A_5 C7_5 H7C_5 109.5
H7B_5 C7_5 H7C_5 109.5
C1_4 O1_4 Al1 145.75(9)
O1_4 C1_4 C3_4 107.78(12)
O1_4 C1_4 C2_4 109.79(12)
C3_4 C1_4 C2_4 109.59(13)
O1_4 C1_4 C4_4 111.19(11)
C3_4 C1_4 C4_4 109.67(12)
C2_4 C1_4 C4_4 108.79(12)
F3_4 C2_4 F2_4 107.95(13)
F3_4 C2_4 F1_4 107.68(15)
F2_4 C2_4 F1_4 107.74(13)
F3_4 C2_4 C1_4 110.68(13)
F2_4 C2_4 C1_4 112.55(14)
F1_4 C2_4 C1_4 110.08(12)
F4_4 C3_4 F5_4 107.87(14)
F4_4 C3_4 F6_4 107.78(16)
F5_4 C3_4 F6_4 107.95(15)
F4_4 C3_4 C1_4 110.91(14)
F5_4 C3_4 C1_4 110.64(15)
F6_4 C3_4 C1_4 111.54(13)
F9_4 C4_4 F7_4 107.67(13)
F9_4 C4_4 F8_4 107.37(12)
F7_4 C4_4 F8_4 108.17(12)
F9_4 C4_4 C1_4 109.96(11)
F7_4 C4_4 C1_4 110.74(12)
F8_4 C4_4 C1_4 112.74(12)
C1_3 O1_3 Al1 149.44(9)
O1_3 C1_3 C4_3 110.96(11)
O1_3 C1_3 C3_3 109.36(11)
C4_3 C1_3 C3_3 109.75(11)
O1_3 C1_3 C2_3 108.06(10)
C4_3 C1_3 C2_3 109.28(11)
C3_3 C1_3 C2_3 109.39(11)
F1_3 C2_3 F3_3 107.45(11)
F1_3 C2_3 F2_3 108.21(12)
F3_3 C2_3 F2_3 107.31(12)
F1_3 C2_3 C1_3 110.56(12)
F3_3 C2_3 C1_3 111.13(11)
F2_3 C2_3 C1_3 111.98(11)
F5_3 C3_3 F4_3 107.38(12)
F5_3 C3_3 F6_3 108.01(12)
F4_3 C3_3 F6_3 107.73(11)
F5_3 C3_3 C1_3 110.48(11)
F4_3 C3_3 C1_3 110.41(11)
F6_3 C3_3 C1_3 112.64(11)
F7_3 C4_3 F9_3 107.33(12)
F7_3 C4_3 F8_3 107.45(11)
F9_3 C4_3 F8_3 107.60(11)
F7_3 C4_3 C1_3 110.64(11)
F9_3 C4_3 C1_3 110.42(11)
F8_3 C4_3 C1_3 113.18(11)
C1_2 O1_2 Al1 152(3)
O1_2 C1_2 C2_2 109.4(18)
O1_2 C1_2 C4_2 109.5(18)
C2_2 C1_2 C4_2 109.0(13)
O1_2 C1_2 C3_2 108.7(15)
C2_2 C1_2 C3_2 111.3(13)
C4_2 C1_2 C3_2 108.9(13)
F3_2 C2_2 F1_2 109.5(17)
F3_2 C2_2 F2_2 109(2)
F1_2 C2_2 F2_2 106(2)
F3_2 C2_2 C1_2 109.3(19)
F1_2 C2_2 C1_2 110.6(14)
F2_2 C2_2 C1_2 112(3)
F5_2 C3_2 F6_2 107.6(14)
F5_2 C3_2 F4_2 108.4(18)
F6_2 C3_2 F4_2 106.4(19)
F5_2 C3_2 C1_2 109.2(14)
F6_2 C3_2 C1_2 110.9(16)
F4_2 C3_2 C1_2 114(2)
F7_2 C4_2 F9_2 110.7(19)
F7_2 C4_2 F8_2 106.1(17)
F9_2 C4_2 F8_2 107.0(18)
F7_2 C4_2 C1_2 112.4(14)
F9_2 C4_2 C1_2 111(2)
F8_2 C4_2 C1_2 110(2)
C1_1 O1_1 Al1 147.48(18)
O1_1 C1_1 C4_1 107.31(15)
O1_1 C1_1 C2_1 111.05(17)
C4_1 C1_1 C2_1 109.41(14)
O1_1 C1_1 C3_1 110.81(15)
C4_1 C1_1 C3_1 109.18(14)
C2_1 C1_1 C3_1 109.05(15)
F3_1 C2_1 F2_1 107.32(15)
F3_1 C2_1 F1_1 107.39(16)
F2_1 C2_1 F1_1 107.9(2)
F3_1 C2_1 C1_1 111.17(14)
F2_1 C2_1 C1_1 112.79(16)
F1_1 C2_1 C1_1 110.08(19)
F6_1 C3_1 F4_1 107.26(18)
F6_1 C3_1 F5_1 108.1(2)
F4_1 C3_1 F5_1 107.85(16)
F6_1 C3_1 C1_1 112.3(2)
F4_1 C3_1 C1_1 111.02(15)
F5_1 C3_1 C1_1 110.09(15)
F7_1 C4_1 F9_1 107.31(16)
F7_1 C4_1 F8_1 108.04(17)
F9_1 C4_1 F8_1 107.77(13)
F7_1 C4_1 C1_1 110.77(16)
F9_1 C4_1 C1_1 110.32(13)
F8_1 C4_1 C1_1 112.44(14)
O1_2 Al1 O1_3 109.5(12)
O1_3 Al1 O1_1 110.07(9)
O1_2 Al1 O1_4 110.2(12)
O1_3 Al1 O1_4 108.62(5)
O1_1 Al1 O1_4 116.03(9)
O1_2 Al1 N1_5 109.8(12)
O1_3 Al1 N1_5 111.10(5)
O1_1 Al1 N1_5 103.37(8)
O1_4 Al1 N1_5 107.54(5)

loop_
_geom_bond_atom_site_label_1
_geom_bond_atom_site_label_2
_geom_bond_distance
N1_5 C5_5 1.3588(18)
N1_5 C1_5 1.3590(17)
N1_5 Al1 1.9017(12)
N2_5 C3_5 1.3427(18)
N2_5 C7_5 1.4588(18)
N2_5 C6_5 1.4589(18)
C1_5 C2_5 1.3636(19)
C1_5 H1_5 0.9500
C2_5 C3_5 1.4145(19)
C2_5 H2_5 0.9500
C3_5 C4_5 1.4168(19)
C4_5 C5_5 1.361(2)
C4_5 H4_5 0.9500
C5_5 H5_5 0.9500
C6_5 H6A_5 0.9800
C6_5 H6B_5 0.9800
C6_5 H6C_5 0.9800
C7_5 H7A_5 0.9800
C7_5 H7B_5 0.9800
C7_5 H7C_5 0.9800
O1_4 C1_4 1.3546(17)
O1_4 Al1 1.7233(10)
C1_4 C3_4 1.549(2)
C1_4 C2_4 1.554(2)
C1_4 C4_4 1.557(2)
C2_4 F3_4 1.3254(19)
C2_4 F2_4 1.328(2)
C2_4 F1_4 1.332(2)
C3_4 F4_4 1.327(2)
C3_4 F5_4 1.335(2)
C3_4 F6_4 1.338(2)
C4_4 F9_4 1.3306(18)
C4_4 F7_4 1.3313(18)
C4_4 F8_4 1.3339(17)
O1_3 C1_3 1.3540(16)
O1_3 Al1 1.7158(10)
C1_3 C4_3 1.5539(18)
C1_3 C3_3 1.5575(18)
C1_3 C2_3 1.5580(18)
C2_3 F1_3 1.3258(17)
C2_3 F3_3 1.3293(17)
C2_3 F2_3 1.3377(17)
C3_3 F5_3 1.3265(17)
C3_3 F4_3 1.3315(17)
C3_3 F6_3 1.3329(17)
C4_3 F7_3 1.3295(16)
C4_3 F9_3 1.3321(16)
C4_3 F8_3 1.3334(16)
O1_2 C1_2 1.357(15)
O1_2 Al1 1.704(16)
C1_2 C2_2 1.546(14)
C1_2 C4_2 1.550(14)
C1_2 C3_2 1.552(14)
C2_2 F3_2 1.325(14)
C2_2 F1_2 1.325(13)
C2_2 F2_2 1.327(14)
C3_2 F5_2 1.320(13)
C3_2 F6_2 1.325(13)
C3_2 F4_2 1.331(14)
C4_2 F7_2 1.316(13)
C4_2 F9_2 1.330(14)
C4_2 F8_2 1.339(14)
O1_1 C1_1 1.358(2)
O1_1 Al1 1.7171(15)
C1_1 C4_1 1.551(2)
C1_1 C2_1 1.555(2)
C1_1 C3_1 1.557(2)
C2_1 F3_1 1.334(2)
C2_1 F2_1 1.334(2)
C2_1 F1_1 1.335(3)
C3_1 F6_1 1.331(3)
C3_1 F4_1 1.331(2)
C3_1 F5_1 1.332(3)
C4_1 F7_1 1.329(3)
C4_1 F9_1 1.3319(19)
C4_1 F8_1 1.3344(18)
